data_4133911
loop_
_publ_author_name
'Izumi, Saika'
'Higginbotham, Heather F.'
'Nyga, Aleksandra'
'Stachelek, Patrycja'
'Tohnai, Norimitsu'
'Silva, Piotr de'
'Data, Przemyslaw'
'Takeda, Youhei'
'Minakata, Satoshi'

_publ_section_title
;
 Thermally Activated Delayed Fluorescent Donor-Acceptor-Donor-Acceptor
 \p-Conjugated Macrocycle for Organic Light-Emitting Diodes.
;
_journal_issue 3
_journal_name_full 'Journal of the American Chemical Society'
_journal_page_first 1482
_journal_page_last 1491
_journal_paper_doi 10.1021/jacs.9b11578
_journal_volume 142
_journal_year 2020
_chemical_formula_moiety 'C81 H53 Cl15 N8'
_chemical_formula_sum 'C81 H53 Cl15 N8'
_chemical_formula_weight 1670.16
_chemical_melting_point 840
_chemical_name_systematic
2,4,6,8-tetraphenyl-2,4,6,8-tetraaza-1,5(3,11)-didibenzo[a,j]phenazina-3,7(1,4)-dibenzenacyclooctaphane
_space_group_crystal_system monoclinic
_space_group_IT_number 11
_space_group_name_Hall '-P 2yb'
_space_group_name_H-M_alt 'P 1 21/m 1'
_atom_sites_solution_hydrogens geom
_atom_sites_solution_primary direct
_atom_sites_solution_secondary difmap
_audit_update_record
;
2019-08-01 deposited with the CCDC.	2019-08-01 downloaded from the CCDC.
;
_cell_angle_alpha 90.0000
_cell_angle_beta 98.1999(10)
_cell_angle_gamma 90.0000
_cell_formula_units_Z 4
_cell_length_a 8.76533(10)
_cell_length_b 40.6863(4)
_cell_length_c 21.4744(2)
_cell_measurement_reflns_used 19344
_cell_measurement_temperature 93
_cell_measurement_theta_max 74.03
_cell_measurement_theta_min 4.16
_cell_volume 7580.09(14)
_computing_cell_refinement 'CrysAlisPro 1.171.39.20a (Rigaku OD, 2015)'
_computing_data_collection 'CrysAlisPro 1.171.39.20a (Rigaku OD, 2015)'
_computing_data_reduction 'CrysAlisPro 1.171.39.20a (Rigaku OD, 2015)'
_computing_molecular_graphics 'CrystalStructure 4.2.5'
_computing_publication_material 'CrystalStructure 4.2.5 (Rigaku, 2017)'
_computing_structure_refinement 'SHELXL Version 2018/1 (Sheldrick, 2008)'
_computing_structure_solution 'SHELXT Version 2014/5 (Sheldrick, 2014)'
_diffrn_ambient_temperature 93
_diffrn_detector_area_resol_mean 5.811
_diffrn_measured_fraction_theta_full 0.999
_diffrn_measured_fraction_theta_max 0.977
_diffrn_measurement_device_type 'Rigaku XtaLAB P200'
_diffrn_measurement_method \w
_diffrn_radiation_type 'Cu K\a'
_diffrn_radiation_wavelength 1.54187
_diffrn_reflns_av_R_equivalents 0.0438
_diffrn_reflns_Laue_measured_fraction_full 0.999
_diffrn_reflns_Laue_measured_fraction_max 0.977
_diffrn_reflns_limit_h_max 10
_diffrn_reflns_limit_h_min -10
_diffrn_reflns_limit_k_max 50
_diffrn_reflns_limit_k_min -50
_diffrn_reflns_limit_l_max 25
_diffrn_reflns_limit_l_min -26
_diffrn_reflns_number 48472
_diffrn_reflns_point_group_measured_fraction_full 0.999
_diffrn_reflns_point_group_measured_fraction_max 0.977
_diffrn_reflns_theta_full 67.687
_diffrn_reflns_theta_max 74.462
_diffrn_reflns_theta_min 3.866
_diffrn_standards_number 0
_exptl_absorpt_coefficient_mu 5.398
_exptl_absorpt_correction_T_max 0.763
_exptl_absorpt_correction_T_min 0.499
_exptl_absorpt_correction_type multi-scan
_exptl_absorpt_process_details
;
CrysAlisPro 1.171.39.20a (Rigaku Oxford Diffraction, 2015)
Empirical absorption correction using spherical harmonics,
 implemented in SCALE3 ABSPACK scaling algorithm.
;
_exptl_crystal_colour red
_exptl_crystal_density_diffrn 1.463
_exptl_crystal_density_method 'not measured'
_exptl_crystal_description needle
_exptl_crystal_F_000 3400.00
_exptl_crystal_preparation Luminescent,Luminescent
_exptl_crystal_size_max 0.100
_exptl_crystal_size_mid 0.050
_exptl_crystal_size_min 0.050
_refine_diff_density_max 4.07
_refine_diff_density_min -1.87
_refine_ls_extinction_method none
_refine_ls_goodness_of_fit_ref 1.043
_refine_ls_hydrogen_treatment constr
_refine_ls_number_parameters 955
_refine_ls_number_reflns 15336
_refine_ls_number_restraints 0
_refine_ls_R_factor_all 0.1275
_refine_ls_R_factor_gt 0.1104
_refine_ls_shift/su_max 0.000
_refine_ls_structure_factor_coef Fsqd
_refine_ls_weighting_details 'w = 1/[\s^2^(Fo^2^)+(0.1866P)^2^+32.7515P] where P=(Fo^2^+2Fc^2^)/3'
_refine_ls_weighting_scheme calc
_refine_ls_wR_factor_gt 0.3106
_refine_ls_wR_factor_ref 0.3274
_reflns_Friedel_coverage 0.000
_reflns_number_gt 11990
_reflns_number_total 15336
_reflns_threshold_expression F^2^>2.0\s(F^2^)
_cod_data_source_file ja9b11578_si_003.cif
_cod_data_source_block CHCl3
_cod_depositor_comments 'Adding full bibliography for 4133910--4133911.cif.'
_cod_database_code 4133911

loop_
_space_group_symop_id
_space_group_symop_operation_xyz
1 +X,+Y,+Z
2 -X,1/2+Y,-Z
3 -X,-Y,-Z
4 +X,-1/2-Y,+Z

loop_
_atom_site_label
_atom_site_type_symbol
_atom_site_fract_x
_atom_site_fract_y
_atom_site_fract_z
_atom_site_U_iso_or_equiv
_atom_site_adp_type
_atom_site_occupancy
_atom_site_site_symmetry_order
_atom_site_calc_flag
_atom_site_refinement_flags_posn
_atom_site_refinement_flags_adp
_atom_site_refinement_flags_occupancy
Cl1 Cl 0.8423(3) 0.28728(7) 1.21242(17) 0.1104(12) Uani 1 1 d . . .
Cl2 Cl 0.6307(3) 0.250000 1.13048(12) 0.0629(7) Uani 1 2 d S T P
Cl3 Cl 0.6758(4) 0.250000 0.63586(12) 0.0661(7) Uani 1 2 d S T P
Cl4 Cl 0.5650(3) 0.21402(4) 0.73516(9) 0.0745(7) Uani 1 1 d . . .
Cl5 Cl 0.2296(4) 0.250000 0.77553(12) 0.0691(8) Uani 1 2 d S T P
Cl6 Cl 0.0712(2) 0.21420(3) 0.67405(7) 0.0506(4) Uani 1 1 d . . .
Cl7 Cl 0.4043(9) 0.250000 0.3029(4) 0.234(6) Uani 1 2 d S T P
Cl8 Cl 0.2867(9) 0.21320(17) 0.2103(4) 0.257(5) Uani 1 1 d . . .
Cl9 Cl 0.5624(2) 0.41326(4) 0.60387(7) 0.0570(4) Uani 1 1 d . . .
Cl10 Cl 0.3002(3) 0.44491(6) 0.53236(11) 0.0799(7) Uani 1 1 d . . .
Cl11 Cl 0.5671(3) 0.48289(5) 0.58160(12) 0.0787(6) Uani 1 1 d . . .
Cl12 Cl 0.72694(17) 0.49863(3) 0.28339(6) 0.0415(3) Uani 1 1 d . . .
Cl13 Cl 0.65423(17) 0.49712(3) 0.14736(6) 0.0400(3) Uani 1 1 d . . .
Cl14 Cl 0.5321(3) 0.54857(4) 0.21852(9) 0.0651(5) Uani 1 1 d . . .
Cl15 Cl 0.1240(3) 0.55769(6) 0.26012(11) 0.0856(7) Uani 1 1 d . . .
Cl16 Cl 0.1586(3) 0.49608(6) 0.20060(12) 0.0841(7) Uani 1 1 d . . .
Cl17 Cl 0.0676(4) 0.55032(7) 0.12542(12) 0.1046(10) Uani 1 1 d . . .
N1 N 1.1566(7) 0.250000 1.4287(3) 0.0308(13) Uani 1 2 d S T P
N2 N 1.3017(8) 0.250000 1.5554(3) 0.0390(15) Uani 1 2 d S T P
N3 N 1.0576(6) 0.39891(10) 1.3327(2) 0.0347(10) Uani 1 1 d . . .
N4 N 0.8886(8) 0.250000 0.9697(3) 0.0338(14) Uani 1 2 d S T P
N5 N 0.9112(11) 0.250000 0.8395(4) 0.052(2) Uani 1 2 d S T P
N6 N 0.8970(5) 0.39888(10) 1.0681(2) 0.0329(10) Uani 1 1 d . . .
N7 N 0.7264(6) 0.31944(12) 0.4918(2) 0.0378(11) Uani 1 1 d . . .
N8 N 0.5087(5) 0.37076(10) 0.21064(19) 0.0266(8) Uani 1 1 d . . .
N9 N 0.4088(5) 0.43680(10) 0.2145(2) 0.0306(9) Uani 1 1 d . . .
N10 N 0.3854(6) 0.31956(10) -0.07484(19) 0.0333(10) Uani 1 1 d . . .
C1 C 1.0956(6) 0.36904(12) 1.3646(3) 0.0313(11) Uani 1 1 d . . .
C2 C 1.0425(6) 0.33887(13) 1.3362(3) 0.0334(11) Uani 1 1 d . . .
H2 H 0.982571 0.338989 1.295661 0.040 Uiso 1 1 calc R U .
C3 C 1.0763(6) 0.30990(13) 1.3661(3) 0.0325(11) Uani 1 1 d . . .
H3 H 1.042102 0.289969 1.345617 0.039 Uiso 1 1 calc R U .
C4 C 1.1609(6) 0.30878(13) 1.4268(2) 0.0309(11) Uani 1 1 d . . .
C5 C 1.1940(6) 0.27799(13) 1.4596(2) 0.0320(11) Uani 1 1 d . . .
C6 C 1.2687(7) 0.27818(14) 1.5235(3) 0.0360(12) Uani 1 1 d . . .
C7 C 1.3130(7) 0.30942(15) 1.5529(3) 0.0422(13) Uani 1 1 d . . .
H7 H 1.358981 0.309980 1.595734 0.051 Uiso 1 1 calc R U .
C8 C 1.2901(7) 0.33745(15) 1.5206(3) 0.0411(13) Uani 1 1 d . . .
H8 H 1.326794 0.357374 1.540407 0.049 Uiso 1 1 calc R U .
C9 C 1.2114(6) 0.33866(13) 1.4566(3) 0.0344(11) Uani 1 1 d . . .
C10 C 1.1796(7) 0.36837(13) 1.4243(3) 0.0365(12) Uani 1 1 d . . .
H10 H 1.216443 0.388391 1.443659 0.044 Uiso 1 1 calc R U .
C11 C 1.0281(7) 0.42757(14) 1.3669(3) 0.0396(13) Uani 1 1 d . . .
C12 C 0.9370(8) 0.42658(19) 1.4139(3) 0.0513(16) Uani 1 1 d . . .
H12 H 0.897561 0.406215 1.426245 0.062 Uiso 1 1 calc R U .
C13 C 0.9028(10) 0.4558(3) 1.4436(4) 0.075(3) Uani 1 1 d . . .
H13 H 0.841659 0.455486 1.476757 0.090 Uiso 1 1 calc R U .
C14 C 0.9602(12) 0.4853(2) 1.4237(5) 0.081(3) Uani 1 1 d . . .
H14 H 0.936023 0.505268 1.443131 0.098 Uiso 1 1 calc R U .
C15 C 1.0480(10) 0.48624(17) 1.3782(5) 0.069(3) Uani 1 1 d . . .
H15 H 1.086653 0.506703 1.365923 0.083 Uiso 1 1 calc R U .
C16 C 1.0835(8) 0.45779(14) 1.3486(4) 0.0500(17) Uani 1 1 d . . .
H16 H 1.145569 0.458695 1.315792 0.060 Uiso 1 1 calc R U .
C17 C 1.0175(6) 0.39935(12) 1.2659(3) 0.0318(11) Uani 1 1 d . . .
C18 C 0.8883(6) 0.41602(12) 1.2380(3) 0.0330(11) Uani 1 1 d . . .
H18 H 0.826149 0.427420 1.263687 0.040 Uiso 1 1 calc R U .
C19 C 0.8473(6) 0.41643(12) 1.1729(3) 0.0339(11) Uani 1 1 d . . .
H19 H 0.758356 0.428107 1.154425 0.041 Uiso 1 1 calc R U .
C20 C 0.9383(6) 0.39950(12) 1.1349(3) 0.0308(11) Uani 1 1 d . . .
C21 C 1.0681(6) 0.38283(12) 1.1630(3) 0.0310(11) Uani 1 1 d . . .
H21 H 1.130247 0.371346 1.137388 0.037 Uiso 1 1 calc R U .
C22 C 1.1084(6) 0.38268(12) 1.2277(3) 0.0308(11) Uani 1 1 d . . .
H22 H 1.198000 0.371226 1.246193 0.037 Uiso 1 1 calc R U .
C23 C 0.8985(6) 0.36901(12) 1.0349(3) 0.0323(11) Uani 1 1 d . . .
C24 C 0.8766(7) 0.33907(13) 1.0660(3) 0.0348(11) Uani 1 1 d . . .
H24 H 0.861323 0.339259 1.108954 0.042 Uiso 1 1 calc R U .
C25 C 0.8775(7) 0.30987(12) 1.0345(3) 0.0347(11) Uani 1 1 d . . .
H25 H 0.864909 0.289899 1.056143 0.042 Uiso 1 1 calc R U .
C26 C 0.8966(6) 0.30892(12) 0.9713(3) 0.0338(11) Uani 1 1 d . . .
C27 C 0.8972(7) 0.27795(13) 0.9377(3) 0.0371(12) Uani 1 1 d . . .
C28 C 0.9068(8) 0.27806(14) 0.8722(3) 0.0444(14) Uani 1 1 d . . .
C29 C 0.9214(10) 0.30906(16) 0.8410(3) 0.0545(18) Uani 1 1 d . . .
H29 H 0.926292 0.309439 0.797142 0.065 Uiso 1 1 calc R U .
C30 C 0.9282(9) 0.33755(14) 0.8736(3) 0.0491(16) Uani 1 1 d . . .
H30 H 0.941294 0.357518 0.852022 0.059 Uiso 1 1 calc R U .
C31 C 0.9164(7) 0.33874(13) 0.9390(3) 0.0381(12) Uani 1 1 d . . .
C32 C 0.9188(7) 0.36853(13) 0.9728(3) 0.0368(12) Uani 1 1 d . . .
H32 H 0.934826 0.388611 0.952087 0.044 Uiso 1 1 calc R U .
C33 C 0.8240(6) 0.42713(12) 1.0379(3) 0.0314(11) Uani 1 1 d . . .
C34 C 0.6855(6) 0.42419(13) 0.9977(3) 0.0357(12) Uani 1 1 d . . .
H34 H 0.640833 0.403094 0.989403 0.043 Uiso 1 1 calc R U .
C35 C 0.6117(7) 0.45184(14) 0.9695(3) 0.0412(13) Uani 1 1 d . . .
H35 H 0.516735 0.449600 0.942413 0.049 Uiso 1 1 calc R U .
C36 C 0.6773(7) 0.48268(14) 0.9812(3) 0.0396(13) Uani 1 1 d . . .
H36 H 0.626884 0.501657 0.962458 0.047 Uiso 1 1 calc R U .
C37 C 0.8167(7) 0.48562(13) 1.0202(3) 0.0382(12) Uani 1 1 d . . .
H37 H 0.861855 0.506741 1.027623 0.046 Uiso 1 1 calc R U .
C38 C 0.8917(6) 0.45832(12) 1.0486(3) 0.0337(11) Uani 1 1 d . . .
H38 H 0.987727 0.460674 1.075046 0.040 Uiso 1 1 calc R U .
C39 C 0.5961(6) 0.26708(15) 0.4639(2) 0.0357(12) Uani 1 1 d . . .
H39 H 0.507912 0.278689 0.444503 0.043 Uiso 1 1 calc R U .
C40 C 0.8521(7) 0.26705(15) 0.5212(2) 0.0370(12) Uani 1 1 d . . .
H40 H 0.939792 0.278624 0.541172 0.044 Uiso 1 1 calc R U .
C41 C 0.7249(7) 0.28441(14) 0.4922(2) 0.0350(11) Uani 1 1 d . . .
C42 C 0.7917(8) 0.33695(15) 0.5474(3) 0.0414(13) Uani 1 1 d . . .
C43 C 0.7343(9) 0.33207(15) 0.6032(3) 0.0451(14) Uani 1 1 d . . .
H43 H 0.648772 0.317898 0.604763 0.054 Uiso 1 1 calc R U .
C44 C 0.8040(10) 0.34834(18) 0.6580(3) 0.0558(19) Uani 1 1 d . . .
H44 H 0.767400 0.344830 0.697001 0.067 Uiso 1 1 calc R U .
C45 C 0.9255(10) 0.36936(18) 0.6544(4) 0.061(2) Uani 1 1 d . . .
H45 H 0.972184 0.380347 0.691252 0.073 Uiso 1 1 calc R U .
C46 C 0.9802(10) 0.3747(2) 0.5987(4) 0.065(2) Uani 1 1 d . . .
H46 H 1.063223 0.389539 0.596954 0.079 Uiso 1 1 calc R U .
C47 C 0.9134(8) 0.35826(19) 0.5442(3) 0.0536(16) Uani 1 1 d . . .
H47 H 0.951412 0.361709 0.505479 0.064 Uiso 1 1 calc R U .
C48 C 0.6743(7) 0.33696(14) 0.4360(2) 0.0354(12) Uani 1 1 d . . .
C49 C 0.6778(7) 0.32124(14) 0.3773(2) 0.0345(11) Uani 1 1 d . . .
H49 H 0.716962 0.299509 0.376131 0.041 Uiso 1 1 calc R U .
C50 C 0.6248(6) 0.33731(13) 0.3220(2) 0.0323(11) Uani 1 1 d . . .
H50 H 0.624639 0.326287 0.282988 0.039 Uiso 1 1 calc R U .
C51 C 0.5708(6) 0.36992(13) 0.3226(2) 0.0290(10) Uani 1 1 d . . .
C52 C 0.5162(6) 0.38713(12) 0.2653(2) 0.0275(10) Uani 1 1 d . . .
C53 C 0.4643(6) 0.42034(12) 0.2672(2) 0.0303(10) Uani 1 1 d . . .
C54 C 0.4731(6) 0.43594(13) 0.3278(3) 0.0345(11) Uani 1 1 d . . .
H54 H 0.444053 0.458370 0.329816 0.041 Uiso 1 1 calc R U .
C55 C 0.5210(7) 0.41986(14) 0.3814(3) 0.0368(12) Uani 1 1 d . . .
H55 H 0.521638 0.430926 0.420370 0.044 Uiso 1 1 calc R U .
C56 C 0.5719(6) 0.38590(13) 0.3813(2) 0.0316(11) Uani 1 1 d . . .
C57 C 0.6224(6) 0.36885(14) 0.4372(2) 0.0345(11) Uani 1 1 d . . .
H57 H 0.620694 0.379469 0.476500 0.041 Uiso 1 1 calc R U .
C58 C 0.4847(7) 0.26722(13) -0.1085(2) 0.0349(11) Uani 1 1 d . . .
H58 H 0.553423 0.278797 -0.131024 0.042 Uiso 1 1 calc R U .
C59 C 0.2846(6) 0.26714(12) -0.0434(2) 0.0320(11) Uani 1 1 d . . .
H59 H 0.215620 0.278806 -0.021085 0.038 Uiso 1 1 calc R U .
C60 C 0.3863(7) 0.28437(12) -0.0762(2) 0.0325(11) Uani 1 1 d . . .
C61 C 0.4125(7) 0.33698(12) -0.1305(2) 0.0357(12) Uani 1 1 d . . .
C62 C 0.3140(9) 0.33274(14) -0.1859(3) 0.0477(16) Uani 1 1 d . . .
H62 H 0.226977 0.318734 -0.187113 0.057 Uiso 1 1 calc R U .
C63 C 0.3422(10) 0.34899(15) -0.2403(3) 0.058(2) Uani 1 1 d . . .
H63 H 0.274251 0.346011 -0.278474 0.070 Uiso 1 1 calc R U .
C64 C 0.4688(10) 0.36948(15) -0.2388(3) 0.0567(19) Uani 1 1 d . . .
H64 H 0.488836 0.380409 -0.275858 0.068 Uiso 1 1 calc R U .
C65 C 0.5650(9) 0.37381(16) -0.1832(3) 0.0491(15) Uani 1 1 d . . .
H65 H 0.651244 0.388080 -0.181583 0.059 Uiso 1 1 calc R U .
C66 C 0.5372(7) 0.35745(14) -0.1291(3) 0.0400(13) Uani 1 1 d . . .
H66 H 0.605080 0.360480 -0.090893 0.048 Uiso 1 1 calc R U .
C67 C 0.3987(6) 0.33636(12) -0.0174(2) 0.0301(11) Uani 1 1 d . . .
C68 C 0.4692(6) 0.32082(12) 0.0384(2) 0.0307(11) Uani 1 1 d . . .
H68 H 0.506118 0.298938 0.036568 0.037 Uiso 1 1 calc R U .
C69 C 0.4847(6) 0.33693(12) 0.0948(2) 0.0290(10) Uani 1 1 d . . .
H69 H 0.530240 0.325919 0.131898 0.035 Uiso 1 1 calc R U .
C70 C 0.4344(6) 0.36947(11) 0.0987(2) 0.0255(10) Uani 1 1 d . . .
C71 C 0.4493(5) 0.38693(11) 0.1580(2) 0.0251(9) Uani 1 1 d . . .
C72 C 0.3977(6) 0.42004(11) 0.1607(2) 0.0277(10) Uani 1 1 d . . .
C73 C 0.3270(6) 0.43533(12) 0.1029(3) 0.0324(11) Uani 1 1 d . . .
H73 H 0.292743 0.457460 0.103716 0.039 Uiso 1 1 calc R U .
C74 C 0.3086(6) 0.41878(12) 0.0479(2) 0.0313(11) Uani 1 1 d . . .
H74 H 0.258827 0.429381 0.011057 0.038 Uiso 1 1 calc R U .
C75 C 0.3625(6) 0.38529(12) 0.0433(2) 0.0273(10) Uani 1 1 d . . .
C76 C 0.3449(6) 0.36844(12) -0.0139(2) 0.0294(10) Uani 1 1 d . . .
H76 H 0.295569 0.378962 -0.050898 0.035 Uiso 1 1 calc R U .
C77 C 0.7252(16) 0.250000 1.2056(6) 0.100(6) Uani 1 2 d S T P
H77 H 0.650792 0.249999 1.236843 0.120 Uiso 0.5 2 calc R U P
C78 C 0.712(4) 0.250000 0.7049(9) 0.205(17) Uani 1 2 d S T P
H78 H 0.822554 0.250000 0.724132 0.246 Uiso 0.5 2 calc R U P
C79 C 0.1713(18) 0.250000 0.6955(7) 0.082(4) Uani 1 2 d S T P
H79 H 0.266033 0.250000 0.674479 0.098 Uiso 0.5 2 calc R U P
C80 C 0.262(2) 0.250000 0.2494(9) 0.101(5) Uani 1 2 d S T P
H80 H 0.163235 0.250000 0.267378 0.121 Uiso 0.5 2 calc R U P
C81 C 0.4516(8) 0.44948(16) 0.5948(3) 0.0470(15) Uani 1 1 d . . .
H81 H 0.406647 0.453474 0.634351 0.056 Uiso 1 1 calc R U .
C82 C 0.5848(7) 0.50684(13) 0.2185(3) 0.0367(12) Uani 1 1 d . . .
H82 H 0.491954 0.493060 0.222054 0.044 Uiso 1 1 calc R U .
C83 C 0.0408(12) 0.5357(3) 0.1965(4) 0.090(3) Uani 1 1 d . . .
H83 H -0.070529 0.531235 0.198566 0.108 Uiso 1 1 calc R U .

loop_
_atom_site_aniso_label
_atom_site_aniso_U_11
_atom_site_aniso_U_22
_atom_site_aniso_U_33
_atom_site_aniso_U_23
_atom_site_aniso_U_13
_atom_site_aniso_U_12
Cl1 0.0797(15) 0.0854(17) 0.152(3) -0.0685(18) -0.0306(16) 0.0091(12)
Cl2 0.0764(17) 0.0569(14) 0.0500(13) 0.000 -0.0097(12) 0.000
Cl3 0.106(2) 0.0478(13) 0.0471(13) 0.000 0.0211(13) 0.000
Cl4 0.137(2) 0.0421(9) 0.0514(10) 0.0034(7) 0.0369(11) -0.0019(10)
Cl5 0.095(2) 0.0562(14) 0.0476(13) 0.000 -0.0169(13) 0.000
Cl6 0.0813(11) 0.0313(7) 0.0375(7) -0.0015(5) 0.0028(7) -0.0026(7)
Cl7 0.120(5) 0.458(18) 0.132(5) 0.000 0.042(4) 0.000
Cl8 0.277(8) 0.203(6) 0.339(9) -0.133(6) 0.209(7) -0.129(6)
Cl9 0.0847(12) 0.0453(8) 0.0391(8) -0.0002(6) 0.0022(8) 0.0135(8)
Cl10 0.0692(12) 0.0751(13) 0.0852(14) -0.0428(11) -0.0238(10) 0.0210(10)
Cl11 0.1076(17) 0.0421(9) 0.0865(15) -0.0086(9) 0.0140(13) -0.0154(10)
Cl12 0.0482(8) 0.0369(7) 0.0358(7) -0.0005(5) -0.0064(6) 0.0038(6)
Cl13 0.0505(8) 0.0323(6) 0.0350(7) -0.0016(5) -0.0010(6) 0.0030(5)
Cl14 0.0956(14) 0.0355(8) 0.0578(10) -0.0099(7) -0.0111(9) 0.0260(8)
Cl15 0.1123(19) 0.0764(14) 0.0667(13) -0.0304(11) 0.0082(12) -0.0092(13)
Cl16 0.1042(18) 0.0649(13) 0.0824(15) -0.0133(11) 0.0104(13) -0.0032(12)
Cl17 0.155(3) 0.1016(19) 0.0584(13) 0.0050(12) 0.0193(15) -0.0507(19)
N1 0.030(3) 0.029(3) 0.032(3) 0.000 0.003(2) 0.000
N2 0.045(4) 0.034(3) 0.035(3) 0.000 -0.003(3) 0.000
N3 0.045(3) 0.020(2) 0.039(2) -0.0022(18) 0.006(2) -0.0008(18)
N4 0.041(4) 0.023(3) 0.036(3) 0.000 0.002(3) 0.000
N5 0.092(6) 0.029(3) 0.035(4) 0.000 0.005(4) 0.000
N6 0.040(2) 0.0171(19) 0.040(2) 0.0000(17) -0.0001(19) 0.0021(17)
N7 0.051(3) 0.042(3) 0.019(2) -0.0020(18) 0.0000(18) 0.003(2)
N8 0.029(2) 0.026(2) 0.0233(19) -0.0022(16) -0.0020(16) -0.0003(16)
N9 0.034(2) 0.0220(19) 0.035(2) -0.0060(17) 0.0007(18) -0.0045(17)
N10 0.055(3) 0.022(2) 0.0198(19) -0.0007(16) -0.0066(18) 0.0023(18)
C1 0.036(3) 0.022(2) 0.035(3) -0.001(2) 0.003(2) -0.003(2)
C2 0.040(3) 0.026(2) 0.032(3) -0.003(2) -0.002(2) -0.003(2)
C3 0.035(3) 0.026(2) 0.035(3) -0.005(2) 0.000(2) -0.004(2)
C4 0.034(3) 0.030(3) 0.029(2) -0.001(2) 0.003(2) 0.000(2)
C5 0.032(3) 0.032(3) 0.031(3) -0.004(2) 0.002(2) -0.003(2)
C6 0.040(3) 0.035(3) 0.032(3) -0.001(2) 0.003(2) -0.001(2)
C7 0.050(3) 0.040(3) 0.033(3) -0.005(2) -0.005(2) -0.006(3)
C8 0.048(3) 0.038(3) 0.035(3) -0.007(2) -0.003(2) -0.006(2)
C9 0.039(3) 0.030(3) 0.033(3) -0.004(2) 0.002(2) -0.005(2)
C10 0.043(3) 0.028(3) 0.037(3) -0.007(2) 0.002(2) -0.004(2)
C11 0.035(3) 0.030(3) 0.050(3) -0.012(2) -0.010(2) 0.003(2)
C12 0.045(3) 0.061(4) 0.045(3) -0.018(3) -0.005(3) 0.012(3)
C13 0.067(5) 0.098(7) 0.052(4) -0.038(4) -0.017(4) 0.033(5)
C14 0.089(6) 0.057(5) 0.080(6) -0.038(5) -0.050(5) 0.038(5)
C15 0.078(5) 0.030(3) 0.082(6) -0.017(3) -0.048(5) 0.017(3)
C16 0.045(3) 0.026(3) 0.071(4) -0.005(3) -0.019(3) -0.005(2)
C17 0.037(3) 0.017(2) 0.040(3) -0.001(2) 0.004(2) -0.0032(19)
C18 0.034(3) 0.020(2) 0.044(3) -0.004(2) 0.006(2) -0.003(2)
C19 0.033(3) 0.019(2) 0.049(3) 0.001(2) 0.003(2) 0.0007(19)
C20 0.033(3) 0.018(2) 0.040(3) 0.0019(19) 0.001(2) -0.0035(19)
C21 0.033(3) 0.020(2) 0.041(3) 0.002(2) 0.009(2) -0.0044(19)
C22 0.032(3) 0.021(2) 0.039(3) 0.003(2) 0.003(2) 0.0017(19)
C23 0.033(3) 0.021(2) 0.041(3) 0.004(2) 0.000(2) -0.0008(19)
C24 0.043(3) 0.023(2) 0.038(3) 0.002(2) 0.009(2) -0.002(2)
C25 0.041(3) 0.022(2) 0.041(3) 0.005(2) 0.007(2) -0.001(2)
C26 0.040(3) 0.020(2) 0.040(3) 0.005(2) 0.000(2) -0.002(2)
C27 0.050(3) 0.024(3) 0.037(3) 0.001(2) 0.004(2) 0.000(2)
C28 0.070(4) 0.025(3) 0.038(3) 0.000(2) 0.007(3) 0.000(3)
C29 0.090(5) 0.037(3) 0.036(3) 0.006(3) 0.007(3) 0.000(3)
C30 0.077(5) 0.024(3) 0.045(3) 0.005(2) 0.006(3) 0.003(3)
C31 0.049(3) 0.023(2) 0.041(3) 0.005(2) 0.002(2) 0.002(2)
C32 0.045(3) 0.020(2) 0.044(3) 0.007(2) 0.004(2) -0.001(2)
C33 0.035(3) 0.019(2) 0.040(3) 0.006(2) 0.004(2) 0.0011(19)
C34 0.036(3) 0.024(2) 0.046(3) 0.002(2) 0.000(2) -0.002(2)
C35 0.039(3) 0.036(3) 0.047(3) 0.012(2) -0.001(2) 0.005(2)
C36 0.045(3) 0.028(3) 0.046(3) 0.012(2) 0.009(3) 0.005(2)
C37 0.049(3) 0.019(2) 0.048(3) 0.005(2) 0.011(3) -0.004(2)
C38 0.034(3) 0.023(2) 0.044(3) 0.004(2) 0.003(2) -0.003(2)
C39 0.036(3) 0.048(3) 0.023(2) -0.001(2) 0.004(2) 0.001(2)
C40 0.038(3) 0.048(3) 0.024(2) -0.002(2) 0.003(2) -0.001(2)
C41 0.042(3) 0.043(3) 0.020(2) 0.000(2) 0.004(2) 0.002(2)
C42 0.055(4) 0.045(3) 0.022(2) 0.000(2) -0.002(2) 0.011(3)
C43 0.071(4) 0.038(3) 0.027(3) -0.003(2) 0.007(3) 0.010(3)
C44 0.092(6) 0.049(4) 0.026(3) -0.006(3) 0.005(3) 0.020(4)
C45 0.081(5) 0.042(4) 0.052(4) -0.009(3) -0.015(4) 0.009(4)
C46 0.068(5) 0.068(5) 0.053(4) 0.000(4) -0.016(4) -0.008(4)
C47 0.051(4) 0.065(4) 0.042(3) -0.004(3) -0.002(3) -0.004(3)
C48 0.041(3) 0.043(3) 0.022(2) 0.000(2) 0.004(2) 0.000(2)
C49 0.044(3) 0.037(3) 0.022(2) -0.001(2) 0.004(2) 0.006(2)
C50 0.040(3) 0.033(3) 0.024(2) -0.002(2) 0.005(2) 0.007(2)
C51 0.031(3) 0.032(3) 0.022(2) -0.0054(19) 0.0000(19) -0.001(2)
C52 0.029(2) 0.026(2) 0.027(2) -0.0054(19) 0.0006(19) -0.0014(19)
C53 0.031(3) 0.023(2) 0.035(3) -0.007(2) 0.001(2) -0.0043(19)
C54 0.040(3) 0.027(2) 0.034(3) -0.011(2) -0.001(2) -0.003(2)
C55 0.042(3) 0.035(3) 0.032(3) -0.016(2) 0.004(2) -0.001(2)
C56 0.035(3) 0.033(3) 0.025(2) -0.008(2) 0.001(2) -0.003(2)
C57 0.038(3) 0.042(3) 0.024(2) -0.009(2) 0.003(2) 0.000(2)
C58 0.048(3) 0.027(3) 0.028(3) 0.000(2) 0.001(2) -0.003(2)
C59 0.043(3) 0.027(3) 0.024(2) -0.0004(19) -0.004(2) 0.003(2)
C60 0.050(3) 0.022(2) 0.021(2) 0.0005(18) -0.009(2) -0.001(2)
C61 0.059(4) 0.021(2) 0.024(2) 0.0008(19) -0.004(2) 0.005(2)
C62 0.079(5) 0.031(3) 0.028(3) 0.006(2) -0.012(3) -0.004(3)
C63 0.111(6) 0.031(3) 0.026(3) 0.005(2) -0.011(3) -0.002(3)
C64 0.103(6) 0.031(3) 0.038(3) 0.007(3) 0.015(4) 0.006(3)
C65 0.070(4) 0.037(3) 0.042(3) 0.000(3) 0.015(3) -0.004(3)
C66 0.052(3) 0.032(3) 0.033(3) -0.001(2) 0.001(2) 0.000(2)
C67 0.040(3) 0.026(2) 0.022(2) -0.0005(19) -0.003(2) -0.001(2)
C68 0.041(3) 0.022(2) 0.025(2) -0.0012(18) -0.008(2) 0.006(2)
C69 0.034(3) 0.024(2) 0.025(2) 0.0012(18) -0.0070(19) 0.0047(19)
C70 0.028(2) 0.023(2) 0.024(2) -0.0010(18) -0.0016(18) -0.0009(18)
C71 0.027(2) 0.022(2) 0.025(2) -0.0015(18) -0.0010(18) -0.0030(18)
C72 0.032(3) 0.020(2) 0.031(2) -0.0012(18) 0.0007(19) -0.0041(18)
C73 0.041(3) 0.021(2) 0.034(3) 0.003(2) 0.001(2) 0.001(2)
C74 0.040(3) 0.022(2) 0.030(2) 0.0048(19) 0.002(2) 0.001(2)
C75 0.031(2) 0.024(2) 0.025(2) 0.0055(18) -0.0012(19) -0.0021(19)
C76 0.036(3) 0.024(2) 0.025(2) 0.0037(18) -0.0044(19) 0.000(2)
C77 0.062(8) 0.181(18) 0.054(7) 0.000 0.002(6) 0.000
C78 0.38(4) 0.033(6) 0.138(15) 0.000 -0.19(2) 0.000
C79 0.098(10) 0.046(6) 0.096(10) 0.000 -0.002(8) 0.000
C80 0.090(11) 0.097(12) 0.116(13) 0.000 0.019(10) 0.000
C81 0.061(4) 0.041(3) 0.039(3) -0.012(3) 0.006(3) 0.006(3)
C82 0.041(3) 0.028(3) 0.040(3) -0.006(2) 0.000(2) 0.000(2)
C83 0.083(6) 0.133(9) 0.054(5) -0.024(5) 0.014(4) -0.050(6)

loop_
_atom_type_symbol
_atom_type_description
_atom_type_scat_dispersion_real
_atom_type_scat_dispersion_imag
_atom_type_scat_source
Cl Cl 0.3639 0.7018
;
International Tables for Crystallography
(Vol. C, Tables 4.2.6.8 and 6.1.1.4)
;
N N 0.0311 0.0180
;
International Tables for Crystallography
(Vol. C, Tables 4.2.6.8 and 6.1.1.4)
;
H H 0.0000 0.0000
;
International Tables for Crystallography
(Vol. C, Table 6.1.1.4)
;
C C 0.0181 0.0091
;
International Tables for Crystallography
(Vol. C, Tables 4.2.6.8 and 6.1.1.4)
;

loop_
_geom_angle_atom_site_label_1
_geom_angle_atom_site_label_2
_geom_angle_atom_site_label_3
_geom_angle
_geom_angle_site_symmetry_1
_geom_angle_site_symmetry_3
C5 N1 C5 117.0(6) . 4_565
C6 N2 C6 116.8(7) . 4_565
C1 N3 C11 120.2(5) . .
C1 N3 C17 120.4(4) . .
C11 N3 C17 118.1(4) . .
C27 N4 C27 116.6(7) 4_565 .
C28 N5 C28 116.4(8) . 4_565
C23 N6 C33 120.1(4) . .
C23 N6 C20 120.2(4) . .
C33 N6 C20 118.4(4) . .
C48 N7 C41 120.6(4) . .
C48 N7 C42 119.8(5) . .
C41 N7 C42 119.5(4) . .
C52 N8 C71 117.2(4) . .
C72 N9 C53 116.6(4) . .
C67 N10 C60 120.4(4) . .
C67 N10 C61 119.2(4) . .
C60 N10 C61 118.3(4) . .
C10 C1 N3 121.6(5) . .
C10 C1 C2 118.6(5) . .
N3 C1 C2 119.8(5) . .
C3 C2 C1 120.9(5) . .
C3 C2 H2 119.6 . .
C1 C2 H2 119.6 . .
C2 C3 C4 121.2(5) . .
C2 C3 H3 119.4 . .
C4 C3 H3 119.4 . .
C3 C4 C9 118.8(5) . .
C3 C4 C5 121.5(5) . .
C9 C4 C5 119.7(5) . .
N1 C5 C6 121.8(5) . .
N1 C5 C4 118.5(5) . .
C6 C5 C4 119.6(5) . .
N2 C6 C5 121.2(5) . .
N2 C6 C7 120.1(5) . .
C5 C6 C7 118.7(5) . .
C8 C7 C6 120.8(5) . .
C8 C7 H7 119.6 . .
C6 C7 H7 119.6 . .
C7 C8 C9 122.6(5) . .
C7 C8 H8 118.7 . .
C9 C8 H8 118.7 . .
C10 C9 C4 119.3(5) . .
C10 C9 C8 122.2(5) . .
C4 C9 C8 118.4(5) . .
C1 C10 C9 121.1(5) . .
C1 C10 H10 119.4 . .
C9 C10 H10 119.4 . .
C12 C11 C16 119.6(6) . .
C12 C11 N3 121.6(6) . .
C16 C11 N3 118.7(6) . .
C11 C12 C13 119.6(8) . .
C11 C12 H12 120.2 . .
C13 C12 H12 120.2 . .
C14 C13 C12 118.8(9) . .
C14 C13 H13 120.6 . .
C12 C13 H13 120.6 . .
C15 C14 C13 121.5(7) . .
C15 C14 H14 119.2 . .
C13 C14 H14 119.2 . .
C14 C15 C16 120.6(9) . .
C14 C15 H15 119.7 . .
C16 C15 H15 119.7 . .
C15 C16 C11 119.9(8) . .
C15 C16 H16 120.0 . .
C11 C16 H16 120.0 . .
C18 C17 C22 118.9(5) . .
C18 C17 N3 120.8(5) . .
C22 C17 N3 120.3(5) . .
C17 C18 C19 121.3(5) . .
C17 C18 H18 119.3 . .
C19 C18 H18 119.3 . .
C18 C19 C20 119.4(5) . .
C18 C19 H19 120.3 . .
C20 C19 H19 120.3 . .
C21 C20 C19 119.2(5) . .
C21 C20 N6 120.1(5) . .
C19 C20 N6 120.6(5) . .
C22 C21 C20 121.0(5) . .
C22 C21 H21 119.5 . .
C20 C21 H21 119.5 . .
C21 C22 C17 120.1(5) . .
C21 C22 H22 119.9 . .
C17 C22 H22 119.9 . .
C32 C23 N6 121.1(5) . .
C32 C23 C24 119.5(5) . .
N6 C23 C24 119.5(5) . .
C25 C24 C23 120.2(5) . .
C25 C24 H24 119.9 . .
C23 C24 H24 119.9 . .
C24 C25 C26 121.1(5) . .
C24 C25 H25 119.4 . .
C26 C25 H25 119.4 . .
C25 C26 C31 119.5(5) . .
C25 C26 C27 121.2(5) . .
C31 C26 C27 119.3(5) . .
N4 C27 C28 121.9(5) . .
N4 C27 C26 118.5(5) . .
C28 C27 C26 119.6(5) . .
N5 C28 C27 121.6(5) . .
N5 C28 C29 119.3(6) . .
C27 C28 C29 118.9(5) . .
C30 C29 C28 120.8(6) . .
C30 C29 H29 119.6 . .
C28 C29 H29 119.6 . .
C29 C30 C31 122.4(6) . .
C29 C30 H30 118.8 . .
C31 C30 H30 118.8 . .
C32 C31 C26 118.5(5) . .
C32 C31 C30 122.6(5) . .
C26 C31 C30 118.9(5) . .
C23 C32 C31 121.2(5) . .
C23 C32 H32 119.4 . .
C31 C32 H32 119.4 . .
C34 C33 C38 119.3(5) . .
C34 C33 N6 120.6(5) . .
C38 C33 N6 120.1(5) . .
C33 C34 C35 120.7(5) . .
C33 C34 H34 119.6 . .
C35 C34 H34 119.6 . .
C36 C35 C34 119.8(5) . .
C36 C35 H35 120.1 . .
C34 C35 H35 120.1 . .
C37 C36 C35 119.6(5) . .
C37 C36 H36 120.2 . .
C35 C36 H36 120.2 . .
C36 C37 C38 121.3(5) . .
C36 C37 H37 119.4 . .
C38 C37 H37 119.4 . .
C37 C38 C33 119.2(5) . .
C37 C38 H38 120.4 . .
C33 C38 H38 120.4 . .
C39 C39 C41 120.4(3) 4_565 .
C39 C39 H39 119.8 4_565 .
C41 C39 H39 119.8 . .
C40 C40 C41 120.6(3) 4_565 .
C40 C40 H40 119.7 4_565 .
C41 C40 H40 119.7 . .
C40 C41 C39 119.1(5) . .
C40 C41 N7 120.3(5) . .
C39 C41 N7 120.7(5) . .
C43 C42 C47 120.8(6) . .
C43 C42 N7 120.0(6) . .
C47 C42 N7 119.2(6) . .
C42 C43 C44 119.3(7) . .
C42 C43 H43 120.4 . .
C44 C43 H43 120.4 . .
C45 C44 C43 119.4(7) . .
C45 C44 H44 120.3 . .
C43 C44 H44 120.3 . .
C46 C45 C44 121.3(7) . .
C46 C45 H45 119.4 . .
C44 C45 H45 119.4 . .
C45 C46 C47 119.8(8) . .
C45 C46 H46 120.1 . .
C47 C46 H46 120.1 . .
C42 C47 C46 119.5(7) . .
C42 C47 H47 120.3 . .
C46 C47 H47 120.3 . .
C57 C48 N7 121.9(5) . .
C57 C48 C49 119.4(5) . .
N7 C48 C49 118.7(5) . .
C50 C49 C48 120.3(5) . .
C50 C49 H49 119.8 . .
C48 C49 H49 119.8 . .
C49 C50 C51 120.8(5) . .
C49 C50 H50 119.6 . .
C51 C50 H50 119.6 . .
C50 C51 C56 118.7(5) . .
C50 C51 C52 121.5(4) . .
C56 C51 C52 119.8(5) . .
N8 C52 C53 121.2(5) . .
N8 C52 C51 118.4(4) . .
C53 C52 C51 120.4(4) . .
N9 C53 C52 121.7(5) . .
N9 C53 C54 120.5(5) . .
C52 C53 C54 117.8(5) . .
C55 C54 C53 122.1(5) . .
C55 C54 H54 118.9 . .
C53 C54 H54 118.9 . .
C54 C55 C56 121.6(5) . .
C54 C55 H55 119.2 . .
C56 C55 H55 119.2 . .
C57 C56 C51 119.7(5) . .
C57 C56 C55 122.0(5) . .
C51 C56 C55 118.3(5) . .
C48 C57 C56 121.0(5) . .
C48 C57 H57 119.5 . .
C56 C57 H57 119.5 . .
C60 C58 C58 120.6(3) . 4_565
C60 C58 H58 119.7 . .
C58 C58 H58 119.7 4_565 .
C59 C59 C60 120.0(3) 4_565 .
C59 C59 H59 120.0 4_565 .
C60 C59 H59 120.0 . .
C58 C60 C59 119.4(5) . .
C58 C60 N10 121.6(5) . .
C59 C60 N10 119.0(5) . .
C66 C61 C62 119.6(5) . .
C66 C61 N10 120.5(5) . .
C62 C61 N10 119.9(5) . .
C61 C62 C63 120.0(7) . .
C61 C62 H62 120.0 . .
C63 C62 H62 120.0 . .
C64 C63 C62 120.2(6) . .
C64 C63 H63 119.9 . .
C62 C63 H63 119.9 . .
C65 C64 C63 119.3(6) . .
C65 C64 H64 120.4 . .
C63 C64 H64 120.4 . .
C64 C65 C66 120.5(7) . .
C64 C65 H65 119.8 . .
C66 C65 H65 119.8 . .
C61 C66 C65 120.5(6) . .
C61 C66 H66 119.8 . .
C65 C66 H66 119.8 . .
C76 C67 N10 121.2(4) . .
C76 C67 C68 118.9(5) . .
N10 C67 C68 119.9(4) . .
C69 C68 C67 120.8(5) . .
C69 C68 H68 119.6 . .
C67 C68 H68 119.6 . .
C68 C69 C70 120.9(4) . .
C68 C69 H69 119.6 . .
C70 C69 H69 119.6 . .
C69 C70 C75 119.0(4) . .
C69 C70 C71 121.8(4) . .
C75 C70 C71 119.3(4) . .
N8 C71 C72 121.0(4) . .
N8 C71 C70 118.3(4) . .
C72 C71 C70 120.7(4) . .
N9 C72 C71 122.3(4) . .
N9 C72 C73 119.5(4) . .
C71 C72 C73 118.1(4) . .
C74 C73 C72 121.3(5) . .
C74 C73 H73 119.3 . .
C72 C73 H73 119.3 . .
C73 C74 C75 121.9(5) . .
C73 C74 H74 119.0 . .
C75 C74 H74 119.0 . .
C76 C75 C70 119.7(4) . .
C76 C75 C74 121.6(4) . .
C70 C75 C74 118.6(4) . .
C67 C76 C75 120.7(4) . .
C67 C76 H76 119.6 . .
C75 C76 H76 119.6 . .
Cl2 C77 Cl1 105.5(5) . 4_565
Cl2 C77 Cl1 105.5(5) . .
Cl1 C77 Cl1 112.4(8) 4_565 .
Cl2 C77 H77 111.1 . .
Cl1 C77 H77 111.1 4_565 .
Cl1 C77 H77 111.1 . .
Cl3 C78 Cl4 104.9(8) . 4_565
Cl3 C78 Cl4 104.9(8) . .
Cl4 C78 Cl4 87.8(14) 4_565 .
Cl3 C78 H78 118.1 . .
Cl4 C78 H78 118.1 4_565 .
Cl4 C78 H78 118.1 . .
Cl5 C79 Cl6 109.4(6) . 4_565
Cl5 C79 Cl6 109.4(6) . .
Cl6 C79 Cl6 114.8(8) 4_565 .
Cl5 C79 H79 107.6 . .
Cl6 C79 H79 107.6 4_565 .
Cl6 C79 H79 107.6 . .
Cl7 C80 Cl8 102.4(8) . 4_565
Cl7 C80 Cl8 102.4(8) . .
Cl8 C80 Cl8 118.3(12) 4_565 .
Cl7 C80 H80 111.0 . .
Cl8 C80 H80 111.0 4_565 .
Cl8 C80 H80 111.0 . .
Cl11 C81 Cl10 110.6(4) . .
Cl11 C81 Cl9 110.3(4) . .
Cl10 C81 Cl9 110.0(3) . .
Cl11 C81 H81 108.6 . .
Cl10 C81 H81 108.6 . .
Cl9 C81 H81 108.6 . .
Cl14 C82 Cl12 109.8(3) . .
Cl14 C82 Cl13 109.8(3) . .
Cl12 C82 Cl13 110.4(3) . .
Cl14 C82 H82 108.9 . .
Cl12 C82 H82 108.9 . .
Cl13 C82 H82 108.9 . .
Cl17 C83 Cl15 116.2(6) . .
Cl17 C83 Cl16 101.3(6) . .
Cl15 C83 Cl16 103.8(6) . .
Cl17 C83 H83 111.6 . .
Cl15 C83 H83 111.6 . .
Cl16 C83 H83 111.6 . .

loop_
_geom_bond_atom_site_label_1
_geom_bond_atom_site_label_2
_geom_bond_distance
_geom_bond_site_symmetry_2
Cl1 C77 1.826(9) .
Cl2 C77 1.705(14) .
Cl3 C78 1.471(18) .
Cl4 C78 2.11(3) .
Cl5 C79 1.722(15) .
Cl6 C79 1.729(8) .
Cl7 C80 1.57(2) .
Cl8 C80 1.744(11) .
Cl9 C81 1.761(7) .
Cl10 C81 1.756(7) .
Cl11 C81 1.742(7) .
Cl12 C82 1.764(6) .
Cl13 C82 1.768(6) .
Cl14 C82 1.760(6) .
Cl15 C83 1.707(9) .
Cl16 C83 1.910(14) .
Cl17 C83 1.685(10) .
N1 C5 1.336(6) .
N1 C5 1.336(6) 4_565
N2 C6 1.346(7) .
N2 C6 1.346(7) 4_565
N3 C1 1.411(7) .
N3 C11 1.421(7) .
N3 C17 1.426(7) .
N4 C27 1.337(6) 4_565
N4 C27 1.337(6) .
N5 C28 1.343(7) .
N5 C28 1.343(7) 4_565
N6 C23 1.410(7) .
N6 C33 1.426(6) .
N6 C20 1.430(7) .
N7 C48 1.412(7) .
N7 C41 1.425(7) .
N7 C42 1.437(7) .
N8 C52 1.342(6) .
N8 C71 1.347(6) .
N9 C72 1.333(6) .
N9 C53 1.345(7) .
N10 C67 1.401(6) .
N10 C60 1.432(6) .
N10 C61 1.438(7) .
C1 C10 1.385(8) .
C1 C2 1.419(7) .
C2 C3 1.354(7) .
C2 H2 0.9500 .
C3 C4 1.406(7) .
C3 H3 0.9500 .
C4 C9 1.415(7) .
C4 C5 1.447(7) .
C5 C6 1.434(7) .
C6 C7 1.447(8) .
C7 C8 1.335(9) .
C7 H7 0.9500 .
C8 C9 1.449(8) .
C8 H8 0.9500 .
C9 C10 1.402(8) .
C10 H10 0.9500 .
C11 C12 1.375(10) .
C11 C16 1.399(9) .
C12 C13 1.402(10) .
C12 H12 0.9500 .
C13 C14 1.393(15) .
C13 H13 0.9500 .
C14 C15 1.328(15) .
C14 H14 0.9500 .
C15 C16 1.377(10) .
C15 H15 0.9500 .
C16 H16 0.9500 .
C17 C18 1.382(8) .
C17 C22 1.398(8) .
C18 C19 1.393(8) .
C18 H18 0.9500 .
C19 C20 1.400(8) .
C19 H19 0.9500 .
C20 C21 1.386(7) .
C21 C22 1.385(8) .
C21 H21 0.9500 .
C22 H22 0.9500 .
C23 C32 1.372(8) .
C23 C24 1.415(7) .
C24 C25 1.368(7) .
C24 H24 0.9500 .
C25 C26 1.392(8) .
C25 H25 0.9500 .
C26 C31 1.420(7) .
C26 C27 1.453(7) .
C27 C28 1.420(8) .
C28 C29 1.442(8) .
C29 C30 1.350(9) .
C29 H29 0.9500 .
C30 C31 1.425(9) .
C30 H30 0.9500 .
C31 C32 1.411(8) .
C32 H32 0.9500 .
C33 C34 1.390(8) .
C33 C38 1.406(7) .
C34 C35 1.392(8) .
C34 H34 0.9500 .
C35 C36 1.388(8) .
C35 H35 0.9500 .
C36 C37 1.385(9) .
C36 H36 0.9500 .
C37 C38 1.387(8) .
C37 H37 0.9500 .
C38 H38 0.9500 .
C39 C39 1.390(12) 4_565
C39 C41 1.395(8) .
C39 H39 0.9500 .
C40 C40 1.387(12) 4_565
C40 C41 1.390(8) .
C40 H40 0.9500 .
C42 C43 1.379(8) .
C42 C47 1.384(10) .
C43 C44 1.411(9) .
C43 H43 0.9500 .
C44 C45 1.376(12) .
C44 H44 0.9500 .
C45 C46 1.368(12) .
C45 H45 0.9500 .
C46 C47 1.401(10) .
C46 H46 0.9500 .
C47 H47 0.9500 .
C48 C57 1.376(8) .
C48 C49 1.418(7) .
C49 C50 1.378(7) .
C49 H49 0.9500 .
C50 C51 1.409(7) .
C50 H50 0.9500 .
C51 C56 1.418(7) .
C51 C52 1.437(7) .
C52 C53 1.428(7) .
C53 C54 1.441(7) .
C54 C55 1.338(8) .
C54 H54 0.9500 .
C55 C56 1.452(8) .
C55 H55 0.9500 .
C56 C57 1.402(8) .
C57 H57 0.9500 .
C58 C60 1.372(8) .
C58 C58 1.401(10) 4_565
C58 H58 0.9500 .
C59 C59 1.395(10) 4_565
C59 C60 1.401(8) .
C59 H59 0.9500 .
C61 C66 1.371(9) .
C61 C62 1.378(8) .
C62 C63 1.394(9) .
C62 H62 0.9500 .
C63 C64 1.385(11) .
C63 H63 0.9500 .
C64 C65 1.372(10) .
C64 H64 0.9500 .
C65 C66 1.390(9) .
C65 H65 0.9500 .
C66 H66 0.9500 .
C67 C76 1.394(7) .
C67 C68 1.416(7) .
C68 C69 1.368(7) .
C68 H68 0.9500 .
C69 C70 1.402(7) .
C69 H69 0.9500 .
C70 C75 1.419(6) .
C70 C71 1.447(6) .
C71 C72 1.425(7) .
C72 C73 1.446(7) .
C73 C74 1.350(7) .
C73 H73 0.9500 .
C74 C75 1.450(7) .
C74 H74 0.9500 .
C75 C76 1.396(7) .
C76 H76 0.9500 .
C77 H77 1.0000 .
C78 H78 1.0000 .
C79 H79 1.0000 .
C80 H80 1.0000 .
C81 H81 1.0000 .
C82 H82 1.0000 .
C83 H83 1.0000 .

loop_
_geom_torsion_atom_site_label_1
_geom_torsion_atom_site_label_2
_geom_torsion_atom_site_label_3
_geom_torsion_atom_site_label_4
_geom_torsion
_geom_torsion_site_symmetry_1
C11 N3 C1 C10 -33.5(8) .
C17 N3 C1 C10 159.4(5) .
C11 N3 C1 C2 144.3(5) .
C17 N3 C1 C2 -22.8(8) .
C10 C1 C2 C3 -1.5(9) .
N3 C1 C2 C3 -179.4(5) .
C1 C2 C3 C4 1.9(9) .
C2 C3 C4 C9 -0.2(8) .
C2 C3 C4 C5 178.4(5) .
C5 N1 C5 C6 -1.0(10) 4_565
C5 N1 C5 C4 177.6(4) 4_565
C3 C4 C5 N1 7.0(8) .
C9 C4 C5 N1 -174.5(6) .
C3 C4 C5 C6 -174.5(5) .
C9 C4 C5 C6 4.1(8) .
C6 N2 C6 C5 3.4(11) 4_565
C6 N2 C6 C7 -174.6(5) 4_565
N1 C5 C6 N2 -1.3(9) .
C4 C5 C6 N2 -179.8(6) .
N1 C5 C6 C7 176.8(6) .
C4 C5 C6 C7 -1.7(8) .
N2 C6 C7 C8 175.6(7) .
C5 C6 C7 C8 -2.4(9) .
C6 C7 C8 C9 4.2(10) .
C3 C4 C9 C10 -1.8(8) .
C5 C4 C9 C10 179.6(5) .
C3 C4 C9 C8 176.2(5) .
C5 C4 C9 C8 -2.4(8) .
C7 C8 C9 C10 176.1(6) .
C7 C8 C9 C4 -1.8(9) .
N3 C1 C10 C9 177.4(5) .
C2 C1 C10 C9 -0.5(9) .
C4 C9 C10 C1 2.1(9) .
C8 C9 C10 C1 -175.8(6) .
C1 N3 C11 C12 -44.6(8) .
C17 N3 C11 C12 122.8(6) .
C1 N3 C11 C16 140.4(6) .
C17 N3 C11 C16 -52.2(7) .
C16 C11 C12 C13 -0.9(9) .
N3 C11 C12 C13 -175.9(6) .
C11 C12 C13 C14 1.1(10) .
C12 C13 C14 C15 -1.1(11) .
C13 C14 C15 C16 0.8(11) .
C14 C15 C16 C11 -0.6(10) .
C12 C11 C16 C15 0.7(9) .
N3 C11 C16 C15 175.7(5) .
C1 N3 C17 C18 132.0(5) .
C11 N3 C17 C18 -35.3(7) .
C1 N3 C17 C22 -47.6(7) .
C11 N3 C17 C22 145.1(5) .
C22 C17 C18 C19 0.1(8) .
N3 C17 C18 C19 -179.5(5) .
C17 C18 C19 C20 0.3(8) .
C18 C19 C20 C21 -0.4(7) .
C18 C19 C20 N6 178.6(4) .
C23 N6 C20 C21 45.8(7) .
C33 N6 C20 C21 -147.3(5) .
C23 N6 C20 C19 -133.2(5) .
C33 N6 C20 C19 33.7(7) .
C19 C20 C21 C22 0.1(7) .
N6 C20 C21 C22 -178.9(4) .
C20 C21 C22 C17 0.3(7) .
C18 C17 C22 C21 -0.4(7) .
N3 C17 C22 C21 179.2(4) .
C33 N6 C23 C32 38.8(8) .
C20 N6 C23 C32 -154.5(5) .
C33 N6 C23 C24 -140.3(5) .
C20 N6 C23 C24 26.4(8) .
C32 C23 C24 C25 0.7(9) .
N6 C23 C24 C25 179.9(5) .
C23 C24 C25 C26 -1.3(9) .
C24 C25 C26 C31 0.4(9) .
C24 C25 C26 C27 -179.9(6) .
C27 N4 C27 C28 3.2(12) 4_565
C27 N4 C27 C26 -176.8(4) 4_565
C25 C26 C27 N4 -4.1(9) .
C31 C26 C27 N4 175.6(6) .
C25 C26 C27 C28 175.9(6) .
C31 C26 C27 C28 -4.4(9) .
C28 N5 C28 C27 -0.3(14) 4_565
C28 N5 C28 C29 175.9(6) 4_565
N4 C27 C28 N5 -1.5(12) .
C26 C27 C28 N5 178.5(7) .
N4 C27 C28 C29 -177.8(7) .
C26 C27 C28 C29 2.2(10) .
N5 C28 C29 C30 -175.4(8) .
C27 C28 C29 C30 1.0(12) .
C28 C29 C30 C31 -2.1(12) .
C25 C26 C31 C32 1.1(9) .
C27 C26 C31 C32 -178.6(5) .
C25 C26 C31 C30 -176.9(6) .
C27 C26 C31 C30 3.3(9) .
C29 C30 C31 C32 -178.1(7) .
C29 C30 C31 C26 -0.1(11) .
N6 C23 C32 C31 -178.3(5) .
C24 C23 C32 C31 0.8(9) .
C26 C31 C32 C23 -1.7(9) .
C30 C31 C32 C23 176.3(6) .
C23 N6 C33 C34 39.8(8) .
C20 N6 C33 C34 -127.1(6) .
C23 N6 C33 C38 -140.2(5) .
C20 N6 C33 C38 52.9(7) .
C38 C33 C34 C35 -1.8(9) .
N6 C33 C34 C35 178.2(6) .
C33 C34 C35 C36 0.5(10) .
C34 C35 C36 C37 0.7(10) .
C35 C36 C37 C38 -0.8(9) .
C36 C37 C38 C33 -0.5(9) .
C34 C33 C38 C37 1.8(9) .
N6 C33 C38 C37 -178.2(5) .
C40 C40 C41 C39 0.9(6) 4_565
C40 C40 C41 N7 -179.2(3) 4_565
C39 C39 C41 C40 -0.9(6) 4_565
C39 C39 C41 N7 179.2(3) 4_565
C48 N7 C41 C40 134.6(6) .
C42 N7 C41 C40 -41.0(8) .
C48 N7 C41 C39 -45.6(8) .
C42 N7 C41 C39 138.8(6) .
C48 N7 C42 C43 126.5(6) .
C41 N7 C42 C43 -57.8(8) .
C48 N7 C42 C47 -54.4(8) .
C41 N7 C42 C47 121.3(7) .
C47 C42 C43 C44 -1.8(10) .
N7 C42 C43 C44 177.2(6) .
C42 C43 C44 C45 1.5(10) .
C43 C44 C45 C46 -0.2(11) .
C44 C45 C46 C47 -0.9(12) .
C43 C42 C47 C46 0.8(11) .
N7 C42 C47 C46 -178.3(6) .
C45 C46 C47 C42 0.6(12) .
C41 N7 C48 C57 156.5(6) .
C42 N7 C48 C57 -27.9(8) .
C41 N7 C48 C49 -24.4(8) .
C42 N7 C48 C49 151.2(6) .
C57 C48 C49 C50 -2.2(9) .
N7 C48 C49 C50 178.6(5) .
C48 C49 C50 C51 2.0(9) .
C49 C50 C51 C56 -0.1(8) .
C49 C50 C51 C52 179.5(5) .
C71 N8 C52 C53 -0.4(7) .
C71 N8 C52 C51 176.5(4) .
C50 C51 C52 N8 4.0(8) .
C56 C51 C52 N8 -176.4(5) .
C50 C51 C52 C53 -179.0(5) .
C56 C51 C52 C53 0.6(8) .
C72 N9 C53 C52 3.2(7) .
C72 N9 C53 C54 -176.8(5) .
N8 C52 C53 N9 -1.4(8) .
C51 C52 C53 N9 -178.2(5) .
N8 C52 C53 C54 178.6(5) .
C51 C52 C53 C54 1.8(7) .
N9 C53 C54 C55 176.8(5) .
C52 C53 C54 C55 -3.2(8) .
C53 C54 C55 C56 2.1(9) .
C50 C51 C56 C57 -1.6(8) .
C52 C51 C56 C57 178.7(5) .
C50 C51 C56 C55 177.9(5) .
C52 C51 C56 C55 -1.7(8) .
C54 C55 C56 C57 179.9(6) .
C54 C55 C56 C51 0.4(8) .
N7 C48 C57 C56 179.6(5) .
C49 C48 C57 C56 0.5(9) .
C51 C56 C57 C48 1.4(8) .
C55 C56 C57 C48 -178.1(5) .
C58 C58 C60 C59 -0.4(6) 4_565
C58 C58 C60 N10 179.2(3) 4_565
C59 C59 C60 C58 0.4(6) 4_565
C59 C59 C60 N10 -179.2(3) 4_565
C67 N10 C60 C58 -127.6(6) .
C61 N10 C60 C58 35.8(7) .
C67 N10 C60 C59 52.0(7) .
C61 N10 C60 C59 -144.6(5) .
C67 N10 C61 C66 45.3(8) .
C60 N10 C61 C66 -118.4(6) .
C67 N10 C61 C62 -135.8(6) .
C60 N10 C61 C62 60.6(8) .
C66 C61 C62 C63 0.5(10) .
N10 C61 C62 C63 -178.5(6) .
C61 C62 C63 C64 -0.1(11) .
C62 C63 C64 C65 -0.6(11) .
C63 C64 C65 C66 1.0(11) .
C62 C61 C66 C65 -0.2(9) .
N10 C61 C66 C65 178.8(5) .
C64 C65 C66 C61 -0.6(10) .
C60 N10 C67 C76 -156.8(5) .
C61 N10 C67 C76 39.9(8) .
C60 N10 C67 C68 23.7(8) .
C61 N10 C67 C68 -139.6(5) .
C76 C67 C68 C69 -0.1(8) .
N10 C67 C68 C69 179.3(5) .
C67 C68 C69 C70 -1.4(8) .
C68 C69 C70 C75 1.8(8) .
C68 C69 C70 C71 179.8(5) .
C52 N8 C71 C72 0.3(7) .
C52 N8 C71 C70 -177.7(4) .
C69 C70 C71 N8 -2.2(7) .
C75 C70 C71 N8 175.7(4) .
C69 C70 C71 C72 179.8(5) .
C75 C70 C71 C72 -2.2(7) .
C53 N9 C72 C71 -3.3(7) .
C53 N9 C72 C73 174.8(5) .
N8 C71 C72 N9 1.7(8) .
C70 C71 C72 N9 179.6(5) .
N8 C71 C72 C73 -176.5(5) .
C70 C71 C72 C73 1.5(7) .
N9 C72 C73 C74 -177.6(5) .
C71 C72 C73 C74 0.6(8) .
C72 C73 C74 C75 -1.9(8) .
C69 C70 C75 C76 -0.7(7) .
C71 C70 C75 C76 -178.7(5) .
C69 C70 C75 C74 179.0(5) .
C71 C70 C75 C74 1.0(7) .
C73 C74 C75 C76 -179.2(5) .
C73 C74 C75 C70 1.0(8) .
N10 C67 C76 C75 -178.2(5) .
C68 C67 C76 C75 1.2(8) .
C70 C75 C76 C67 -0.8(8) .
C74 C75 C76 C67 179.5(5) .
